data_7216789
loop_
_publ_author_name
'Li, Cheng-Peng'
'Chen, Jing'
'Liu, Peng-Wen'
'Du, Miao'

_publ_section_title
;
 Structural diversity of 5-methylnicotinate coordination assemblies
 regulated by metal-ligating tendency and metal-dependent anion effect
;
_journal_issue 28
_journal_name_full CrystEngComm
_journal_page_first 6433
_journal_paper_doi 10.1039/c4ce00187g
_journal_volume 16
_journal_year 2014
_chemical_formula_sum 'C14 H14 Cd N2 O5'
_chemical_formula_weight 402.67
_chemical_name_systematic
; 
 ? 
;
_space_group_IT_number 2
_symmetry_cell_setting triclinic
_symmetry_space_group_name_Hall '-P 1'
_symmetry_space_group_name_H-M 'P -1'
_atom_sites_solution_hydrogens geom
_atom_sites_solution_primary direct
_atom_sites_solution_secondary difmap
_audit_creation_method SHELXL-97
_cell_angle_alpha 108.251(2)
_cell_angle_beta 92.214(2)
_cell_angle_gamma 100.358(2)
_cell_formula_units_Z 2
_cell_length_a 7.5497(9)
_cell_length_b 8.1071(10)
_cell_length_c 12.7747(16)
_cell_measurement_reflns_used 2189
_cell_measurement_temperature 296(2)
_cell_measurement_theta_max 29.44
_cell_measurement_theta_min 2.70
_cell_volume 726.67(15)
_computing_cell_refinement 'Bruker SMART'
_computing_data_collection 'Bruker SMART'
_computing_data_reduction 'Bruker SAINT'
_computing_molecular_graphics 'Bruker SHELXTL'
_computing_publication_material 'Bruker SHELXTL'
_computing_structure_refinement 'SHELXL-97 (Sheldrick, 1997)'
_computing_structure_solution 'SHELXS-97 (Sheldrick, 1990)'
_diffrn_ambient_temperature 296(2)
_diffrn_measured_fraction_theta_full 0.994
_diffrn_measured_fraction_theta_max 0.994
_diffrn_measurement_device_type 'CCD area detector'
_diffrn_measurement_method 'phi and omega scans'
_diffrn_radiation_monochromator graphite
_diffrn_radiation_source 'fine-focus sealed tube'
_diffrn_radiation_type MoK\a
_diffrn_radiation_wavelength 0.71073
_diffrn_reflns_av_R_equivalents 0.0135
_diffrn_reflns_av_sigmaI/netI 0.0270
_diffrn_reflns_limit_h_max 8
_diffrn_reflns_limit_h_min -7
_diffrn_reflns_limit_k_max 9
_diffrn_reflns_limit_k_min -9
_diffrn_reflns_limit_l_max 14
_diffrn_reflns_limit_l_min -15
_diffrn_reflns_number 3730
_diffrn_reflns_theta_full 25.02
_diffrn_reflns_theta_max 25.02
_diffrn_reflns_theta_min 1.69
_exptl_absorpt_coefficient_mu 1.528
_exptl_absorpt_correction_T_max 0.7498
_exptl_absorpt_correction_T_min 0.6743
_exptl_absorpt_correction_type multi-scan
_exptl_absorpt_process_details SADABS
_exptl_crystal_colour COLORLESS
_exptl_crystal_density_diffrn 1.840
_exptl_crystal_density_meas ?
_exptl_crystal_density_method 'not measured'
_exptl_crystal_description BLOCK
_exptl_crystal_F_000 400
_exptl_crystal_size_max 0.28
_exptl_crystal_size_mid 0.24
_exptl_crystal_size_min 0.20
_refine_diff_density_max 0.383
_refine_diff_density_min -0.320
_refine_diff_density_rms 0.071
_refine_ls_extinction_method none
_refine_ls_goodness_of_fit_ref 1.047
_refine_ls_hydrogen_treatment constr
_refine_ls_matrix_type full
_refine_ls_number_parameters 201
_refine_ls_number_reflns 2547
_refine_ls_number_restraints 0
_refine_ls_restrained_S_all 1.047
_refine_ls_R_factor_all 0.0277
_refine_ls_R_factor_gt 0.0235
_refine_ls_shift/su_max 0.000
_refine_ls_shift/su_mean 0.000
_refine_ls_structure_factor_coef Fsqd
_refine_ls_weighting_details 'calc w=1/[\s^2^(Fo^2^)+(0.0282P)^2^+0.3523P] where P=(Fo^2^+2Fc^2^)/3'
_refine_ls_weighting_scheme calc
_refine_ls_wR_factor_gt 0.0541
_refine_ls_wR_factor_ref 0.0563
_reflns_number_gt 2319
_reflns_number_total 2547
_reflns_threshold_expression >2sigma(I)
_cod_data_source_file c4ce00187g2.cif
_cod_data_source_block 4
_cod_depositor_comments
;
The following automatic conversions were performed:

'_symmetry_cell_setting' value 'Triclinic' changed to 'triclinic'
according to
/usr/data/users/saulius/crontab/automatic-downloads/rss-feeds/RSC/lib/dictionaries/cif_core.dic
dictionary named 'cif_core.dic' version 2.4.2 from
2011-04-26.

'_exptl_absorpt_correction_type' value 'MULTI-SCAN'
changed to 'multi-scan' according to
/usr/data/users/saulius/crontab/automatic-downloads/rss-feeds/RSC/lib/dictionaries/cif_core.dic
dictionary named 'cif_core.dic' version 2.4.2 from 2011-04-26.

Automatic conversion script
Id: cif_fix_values 2281 2013-09-26 08:29:07Z andrius 

The following automatic conversions were performed:

'_exptl_crystal_density_meas' value 'NONE' was changed to '?' - the
value is perceived as not measured.

Automatic conversion script
Id: cif_fix_values 3008 2015-01-20 13:52:24Z robertas 
;
_cod_original_sg_symbol_H-M P-1
_cod_database_code 7216789

loop_
_symmetry_equiv_pos_as_xyz
'x, y, z'
'-x, -y, -z'

loop_
_atom_site_label
_atom_site_type_symbol
_atom_site_fract_x
_atom_site_fract_y
_atom_site_fract_z
_atom_site_U_iso_or_equiv
_atom_site_adp_type
_atom_site_occupancy
_atom_site_symmetry_multiplicity
_atom_site_calc_flag
_atom_site_refinement_flags
Cd1 Cd 1.05626(3) 0.05780(3) 0.233294(17) 0.02812(9) Uani 1 1 d .
O1 O 0.8720(3) -0.0480(4) 0.34065(18) 0.0485(6) Uani 1 1 d .
O2 O 0.6026(3) -0.1736(4) 0.24521(18) 0.0505(7) Uani 1 1 d .
O3 O 1.0686(3) 0.3589(3) 0.24971(18) 0.0398(5) Uani 1 1 d .
O4 O 1.1805(3) 0.1995(3) 0.10411(18) 0.0358(5) Uani 1 1 d .
O5 O 0.7903(3) -0.0228(3) 0.11606(17) 0.0399(5) Uani 1 1 d .
H5A H 0.7164 -0.0741 0.1501 0.060 Uiso 1 1 d R
H5B H 0.7920 -0.0772 0.0475 0.060 Uiso 1 1 d R
N1 N 0.7156(3) -0.1494(3) 0.6190(2) 0.0343(6) Uani 1 1 d .
N2 N 1.1540(3) 0.7997(3) 0.1447(2) 0.0303(6) Uani 1 1 d .
C1 C 0.6438(4) -0.1700(4) 0.4307(2) 0.0318(7) Uani 1 1 d .
C2 C 0.7620(4) -0.1191(4) 0.5260(2) 0.0339(7) Uani 1 1 d .
H2 H 0.8797 -0.0608 0.5251 0.041 Uiso 1 1 calc R
C3 C 0.5457(4) -0.2328(4) 0.6190(3) 0.0368(7) Uani 1 1 d .
H3 H 0.5118 -0.2530 0.6839 0.044 Uiso 1 1 calc R
C4 C 0.4178(4) -0.2905(4) 0.5283(3) 0.0354(7) Uani 1 1 d .
C5 C 0.4703(4) -0.2571(4) 0.4322(3) 0.0351(7) Uani 1 1 d .
H5 H 0.3882 -0.2935 0.3693 0.042 Uiso 1 1 calc R
C6 C 0.2275(5) -0.3825(5) 0.5343(3) 0.0547(10) Uani 1 1 d .
H6A H 0.2233 -0.4146 0.6005 0.082 Uiso 1 1 calc R
H6B H 0.1925 -0.4874 0.4708 0.082 Uiso 1 1 calc R
H6C H 0.1459 -0.3040 0.5354 0.082 Uiso 1 1 calc R
C7 C 0.7088(4) -0.1285(4) 0.3297(3) 0.0334(7) Uani 1 1 d .
C8 C 1.1738(4) 0.4988(4) 0.1196(2) 0.0275(6) Uani 1 1 d .
C9 C 1.1255(4) 0.6570(4) 0.1782(2) 0.0299(7) Uani 1 1 d .
H9 H 1.0713 0.6642 0.2432 0.036 Uiso 1 1 calc R
C10 C 1.2327(4) 0.7870(4) 0.0507(3) 0.0324(7) Uani 1 1 d .
H10 H 1.2560 0.8873 0.0288 0.039 Uiso 1 1 calc R
C11 C 1.2811(4) 0.6351(4) -0.0153(2) 0.0302(7) Uani 1 1 d .
C12 C 1.2523(4) 0.4898(4) 0.0219(2) 0.0297(6) Uani 1 1 d .
H12 H 1.2860 0.3854 -0.0190 0.036 Uiso 1 1 calc R
C13 C 1.1383(4) 0.3426(4) 0.1610(2) 0.0285(6) Uani 1 1 d .
C14 C 1.3578(5) 0.6286(5) -0.1228(3) 0.0407(8) Uani 1 1 d .
H14A H 1.3993 0.5195 -0.1524 0.061 Uiso 1 1 calc R
H14B H 1.4575 0.7268 -0.1103 0.061 Uiso 1 1 calc R
H14C H 1.2659 0.6352 -0.1745 0.061 Uiso 1 1 calc R

loop_
_atom_site_aniso_label
_atom_site_aniso_U_11
_atom_site_aniso_U_22
_atom_site_aniso_U_33
_atom_site_aniso_U_23
_atom_site_aniso_U_13
_atom_site_aniso_U_12
Cd1 0.03872(15) 0.02497(12) 0.02360(12) 0.01311(9) 0.00473(9) 0.00410(9)
O1 0.0368(14) 0.0760(18) 0.0320(13) 0.0297(12) -0.0008(10) -0.0109(12)
O2 0.0429(14) 0.0763(18) 0.0293(13) 0.0246(12) -0.0055(11) -0.0073(12)
O3 0.0603(15) 0.0332(12) 0.0329(12) 0.0189(10) 0.0144(11) 0.0107(11)
O4 0.0510(14) 0.0256(11) 0.0376(12) 0.0174(10) 0.0120(10) 0.0102(10)
O5 0.0526(14) 0.0411(13) 0.0289(12) 0.0178(10) 0.0012(10) 0.0055(11)
N1 0.0363(15) 0.0382(15) 0.0278(14) 0.0146(12) 0.0033(11) -0.0009(12)
N2 0.0389(15) 0.0241(12) 0.0311(14) 0.0131(11) 0.0028(11) 0.0070(11)
C1 0.0338(17) 0.0356(17) 0.0266(16) 0.0122(13) 0.0039(13) 0.0042(13)
C2 0.0294(17) 0.0418(18) 0.0313(17) 0.0181(14) 0.0035(13) -0.0019(13)
C3 0.043(2) 0.0387(18) 0.0304(17) 0.0156(14) 0.0115(14) 0.0031(15)
C4 0.0334(18) 0.0373(17) 0.0335(17) 0.0115(14) 0.0094(14) 0.0006(14)
C5 0.0334(18) 0.0379(17) 0.0300(17) 0.0089(14) 0.0006(13) 0.0014(14)
C6 0.038(2) 0.064(3) 0.054(2) 0.017(2) 0.0138(17) -0.0087(18)
C7 0.0351(18) 0.0365(17) 0.0290(17) 0.0136(14) 0.0036(14) 0.0025(14)
C8 0.0300(16) 0.0253(15) 0.0295(16) 0.0143(12) -0.0022(12) 0.0026(12)
C9 0.0327(17) 0.0283(15) 0.0295(16) 0.0122(13) 0.0023(13) 0.0036(13)
C10 0.0377(18) 0.0288(16) 0.0374(18) 0.0210(14) 0.0023(14) 0.0057(13)
C11 0.0288(16) 0.0349(16) 0.0311(16) 0.0171(13) 0.0026(13) 0.0059(13)
C12 0.0302(16) 0.0279(15) 0.0332(16) 0.0124(13) 0.0012(13) 0.0069(12)
C13 0.0301(16) 0.0276(16) 0.0282(16) 0.0132(13) -0.0008(13) 0.0005(12)
C14 0.047(2) 0.046(2) 0.0411(19) 0.0263(16) 0.0152(16) 0.0169(16)

loop_
_atom_type_symbol
_atom_type_description
_atom_type_scat_dispersion_real
_atom_type_scat_dispersion_imag
_atom_type_scat_source
C C 0.0033 0.0016 'International Tables Vol C Tables 4.2.6.8 and 6.1.1.4'
H H 0.0000 0.0000 'International Tables Vol C Tables 4.2.6.8 and 6.1.1.4'
N N 0.0061 0.0033 'International Tables Vol C Tables 4.2.6.8 and 6.1.1.4'
O O 0.0106 0.0060 'International Tables Vol C Tables 4.2.6.8 and 6.1.1.4'
Cd Cd -0.8075 1.2024 'International Tables Vol C Tables 4.2.6.8 and 6.1.1.4'

loop_
_geom_angle_atom_site_label_1
_geom_angle_atom_site_label_2
_geom_angle_atom_site_label_3
_geom_angle
_geom_angle_site_symmetry_1
_geom_angle_site_symmetry_3
O1 Cd1 N2 97.76(9) . 1_545
O1 Cd1 O5 81.92(8) . .
N2 Cd1 O5 93.71(8) 1_545 .
O1 Cd1 N1 87.76(8) . 2_756
N2 Cd1 N1 93.69(9) 1_545 2_756
O5 Cd1 N1 168.02(8) . 2_756
O1 Cd1 O3 115.68(9) . .
N2 Cd1 O3 146.53(8) 1_545 .
O5 Cd1 O3 89.94(8) . .
N1 Cd1 O3 89.08(8) 2_756 .
O1 Cd1 O4 163.90(8) . .
N2 Cd1 O4 92.37(8) 1_545 .
O5 Cd1 O4 84.99(8) . .
N1 Cd1 O4 104.10(8) 2_756 .
O3 Cd1 O4 54.80(7) . .
O1 Cd1 C13 141.25(10) . .
N2 Cd1 C13 119.86(9) 1_545 .
O5 Cd1 C13 86.42(8) . .
N1 Cd1 C13 98.02(9) 2_756 .
O3 Cd1 C13 27.19(8) . .
O4 Cd1 C13 27.63(8) . .
C7 O1 Cd1 135.7(2) . .
C13 O3 Cd1 92.62(18) . .
C13 O4 Cd1 89.93(17) . .
Cd1 O5 H5A 102.3 . .
Cd1 O5 H5B 119.3 . .
H5A O5 H5B 116.4 . .
C2 N1 C3 117.6(3) . .
C2 N1 Cd1 116.5(2) . 2_756
C3 N1 Cd1 125.9(2) . 2_756
C9 N2 C10 118.0(3) . .
C9 N2 Cd1 123.3(2) . 1_565
C10 N2 Cd1 118.59(18) . 1_565
C5 C1 C2 118.1(3) . .
C5 C1 C7 122.6(3) . .
C2 C1 C7 119.3(3) . .
N1 C2 C1 123.3(3) . .
N1 C2 H2 118.4 . .
C1 C2 H2 118.4 . .
N1 C3 C4 123.8(3) . .
N1 C3 H3 118.1 . .
C4 C3 H3 118.1 . .
C3 C4 C5 117.3(3) . .
C3 C4 C6 121.1(3) . .
C5 C4 C6 121.6(3) . .
C1 C5 C4 119.9(3) . .
C1 C5 H5 120.0 . .
C4 C5 H5 120.0 . .
C4 C6 H6A 109.5 . .
C4 C6 H6B 109.5 . .
H6A C6 H6B 109.5 . .
C4 C6 H6C 109.5 . .
H6A C6 H6C 109.5 . .
H6B C6 H6C 109.5 . .
O2 C7 O1 125.7(3) . .
O2 C7 C1 119.0(3) . .
O1 C7 C1 115.4(3) . .
C9 C8 C12 117.9(3) . .
C9 C8 C13 120.2(3) . .
C12 C8 C13 121.9(3) . .
N2 C9 C8 122.5(3) . .
N2 C9 H9 118.7 . .
C8 C9 H9 118.7 . .
N2 C10 C11 124.2(3) . .
N2 C10 H10 117.9 . .
C11 C10 H10 117.9 . .
C10 C11 C12 116.7(3) . .
C10 C11 C14 120.9(3) . .
C12 C11 C14 122.4(3) . .
C11 C12 C8 120.7(3) . .
C11 C12 H12 119.7 . .
C8 C12 H12 119.7 . .
O3 C13 O4 122.6(3) . .
O3 C13 C8 119.0(3) . .
O4 C13 C8 118.4(3) . .
O3 C13 Cd1 60.19(15) . .
O4 C13 Cd1 62.45(15) . .
C8 C13 Cd1 177.2(2) . .
C11 C14 H14A 109.5 . .
C11 C14 H14B 109.5 . .
H14A C14 H14B 109.5 . .
C11 C14 H14C 109.5 . .
H14A C14 H14C 109.5 . .
H14B C14 H14C 109.5 . .

loop_
_geom_bond_atom_site_label_1
_geom_bond_atom_site_label_2
_geom_bond_distance
_geom_bond_site_symmetry_2
Cd1 O1 2.237(2) .
Cd1 N2 2.311(2) 1_545
Cd1 O5 2.320(2) .
Cd1 N1 2.343(3) 2_756
Cd1 O3 2.368(2) .
Cd1 O4 2.417(2) .
Cd1 C13 2.727(3) .
O1 C7 1.266(4) .
O2 C7 1.234(4) .
O3 C13 1.247(4) .
O4 C13 1.264(4) .
O5 H5A 0.8500 .
O5 H5B 0.8499 .
N1 C2 1.333(4) .
N1 C3 1.338(4) .
N1 Cd1 2.343(3) 2_756
N2 C9 1.340(4) .
N2 C10 1.344(4) .
N2 Cd1 2.311(2) 1_565
C1 C5 1.376(4) .
C1 C2 1.386(4) .
C1 C7 1.510(4) .
C2 H2 0.9300 .
C3 C4 1.381(5) .
C3 H3 0.9300 .
C4 C5 1.394(4) .
C4 C6 1.511(4) .
C5 H5 0.9300 .
C6 H6A 0.9600 .
C6 H6B 0.9600 .
C6 H6C 0.9600 .
C8 C9 1.388(4) .
C8 C12 1.389(4) .
C8 C13 1.504(4) .
C9 H9 0.9300 .
C10 C11 1.377(4) .
C10 H10 0.9300 .
C11 C12 1.388(4) .
C11 C14 1.500(4) .
C12 H12 0.9300 .
C14 H14A 0.9600 .
C14 H14B 0.9600 .
C14 H14C 0.9600 .

loop_
_geom_torsion_atom_site_label_1
_geom_torsion_atom_site_label_2
_geom_torsion_atom_site_label_3
_geom_torsion_atom_site_label_4
_geom_torsion
_geom_torsion_site_symmetry_1
N2 Cd1 O1 C7 -85.8(3) 1_545
O5 Cd1 O1 C7 6.8(3) .
N1 Cd1 O1 C7 -179.3(3) 2_756
O3 Cd1 O1 C7 92.9(3) .
O4 Cd1 O1 C7 42.7(5) .
C13 Cd1 O1 C7 80.7(4) .
O1 Cd1 O3 C13 -163.26(17) .
N2 Cd1 O3 C13 14.4(3) 1_545
O5 Cd1 O3 C13 -82.26(19) .
N1 Cd1 O3 C13 109.68(19) 2_756
O4 Cd1 O3 C13 1.64(17) .
O1 Cd1 O4 C13 56.3(4) .
N2 Cd1 O4 C13 -174.63(18) 1_545
O5 Cd1 O4 C13 91.85(18) .
N1 Cd1 O4 C13 -80.22(18) 2_756
O3 Cd1 O4 C13 -1.62(17) .
C3 N1 C2 C1 -0.3(5) .
Cd1 N1 C2 C1 178.1(2) 2_756
C5 C1 C2 N1 -0.4(5) .
C7 C1 C2 N1 179.6(3) .
C2 N1 C3 C4 0.9(5) .
Cd1 N1 C3 C4 -177.3(2) 2_756
N1 C3 C4 C5 -0.8(5) .
N1 C3 C4 C6 -179.5(3) .
C2 C1 C5 C4 0.4(5) .
C7 C1 C5 C4 -179.5(3) .
C3 C4 C5 C1 0.1(5) .
C6 C4 C5 C1 178.8(3) .
Cd1 O1 C7 O2 1.0(6) .
Cd1 O1 C7 C1 -178.9(2) .
C5 C1 C7 O2 0.3(5) .
C2 C1 C7 O2 -179.7(3) .
C5 C1 C7 O1 -179.9(3) .
C2 C1 C7 O1 0.1(4) .
C10 N2 C9 C8 -0.1(4) .
Cd1 N2 C9 C8 175.3(2) 1_565
C12 C8 C9 N2 -0.9(4) .
C13 C8 C9 N2 -179.9(3) .
C9 N2 C10 C11 2.0(5) .
Cd1 N2 C10 C11 -173.6(2) 1_565
N2 C10 C11 C12 -2.8(5) .
N2 C10 C11 C14 176.1(3) .
C10 C11 C12 C8 1.7(4) .
C14 C11 C12 C8 -177.2(3) .
C9 C8 C12 C11 0.0(4) .
C13 C8 C12 C11 179.0(3) .
Cd1 O3 C13 O4 -3.0(3) .
Cd1 O3 C13 C8 176.9(2) .
Cd1 O4 C13 O3 3.0(3) .
Cd1 O4 C13 C8 -177.0(2) .
C9 C8 C13 O3 -1.5(4) .
C12 C8 C13 O3 179.5(3) .
C9 C8 C13 O4 178.5(3) .
C12 C8 C13 O4 -0.6(4) .
O1 Cd1 C13 O3 24.5(2) .
N2 Cd1 C13 O3 -170.92(17) 1_545
O5 Cd1 C13 O3 96.86(19) .
N1 Cd1 C13 O3 -71.95(19) 2_756
O4 Cd1 C13 O3 -177.1(3) .
O1 Cd1 C13 O4 -158.39(16) .
N2 Cd1 C13 O4 6.2(2) 1_545
O5 Cd1 C13 O4 -86.03(18) .
N1 Cd1 C13 O4 105.16(18) 2_756
O3 Cd1 C13 O4 177.1(3) .
